data_2205218
loop_
_publ_author_name
'Berger, Harald'
'Bubenitschek, Peter'
'Hopf, Henning'
'Jones, Peter G.'

_publ_section_title
;
 1,3-Di-<i>tert</i>-butyl-6-(trimethylsilylethynyl)fulvene
;
_journal_issue 3
_journal_name_full 'Acta Crystallographica Section E'
_journal_page_first o710
_journal_page_last o711
_journal_paper_doi 10.1107/S1600536805004745
_journal_volume 61
_journal_year 2005
_chemical_formula_iupac 'C19 H30 Si'
_chemical_formula_moiety 'C19 H30 Si'
_chemical_formula_sum 'C19 H30 Si'
_chemical_formula_weight 286.52
_chemical_name_systematic
;
1,3-Di-tert-butyl-6-(trimethylsilylethynyl)fulvene
;
_space_group_IT_number 14
_symmetry_cell_setting monoclinic
_symmetry_space_group_name_Hall '-P 2yn'
_symmetry_space_group_name_H-M 'P 1 21/n 1'
_atom_sites_solution_hydrogens geom
_atom_sites_solution_primary direct
_atom_sites_solution_secondary difmap
_audit_creation_method SHELXL-97
_cell_angle_alpha 90.00
_cell_angle_beta 92.42(2)
_cell_angle_gamma 90.00
_cell_formula_units_Z 4
_cell_length_a 9.966(2)
_cell_length_b 12.079(2)
_cell_length_c 16.345(2)
_cell_measurement_reflns_used 60
_cell_measurement_temperature 143(2)
_cell_measurement_theta_max 11.5
_cell_measurement_theta_min 10
_cell_volume 1965.8(6)
_computing_cell_refinement DIF4
_computing_data_collection 'DIF4 (Stoe & Cie, 1992)'
_computing_data_reduction 'REDU4 (Stoe & Cie, 1992)'
_computing_molecular_graphics 'XP (Siemens, 1994)'
_computing_publication_material SHELXL97
_computing_structure_refinement 'SHELXL97 (Sheldrick, 1997)'
_computing_structure_solution 'SHELXS97 (Sheldrick, 1990)'
_diffrn_ambient_temperature 143(2)
_diffrn_measured_fraction_theta_full 0.978
_diffrn_measured_fraction_theta_max 0.977
_diffrn_measurement_device_type 'Stoe STADI-4'
_diffrn_measurement_method \w-\q
_diffrn_radiation_monochromator graphite
_diffrn_radiation_source 'fine-focus sealed tube'
_diffrn_radiation_type MoK\a
_diffrn_radiation_wavelength 0.71073
_diffrn_reflns_av_R_equivalents 0.0302
_diffrn_reflns_av_sigmaI/netI 0.0346
_diffrn_reflns_limit_h_max 0
_diffrn_reflns_limit_h_min -11
_diffrn_reflns_limit_k_max 0
_diffrn_reflns_limit_k_min -14
_diffrn_reflns_limit_l_max 19
_diffrn_reflns_limit_l_min -19
_diffrn_reflns_number 3599
_diffrn_reflns_theta_full 25.00
_diffrn_reflns_theta_max 25.02
_diffrn_reflns_theta_min 3.01
_diffrn_standards_decay_% 0
_diffrn_standards_interval_time 60
_diffrn_standards_number 3
_exptl_absorpt_coefficient_mu 0.111
_exptl_absorpt_correction_type none
_exptl_crystal_colour red
_exptl_crystal_density_diffrn 0.968
_exptl_crystal_density_method 'not measured'
_exptl_crystal_description prism
_exptl_crystal_F_000 632
_exptl_crystal_size_max 0.6
_exptl_crystal_size_mid 0.3
_exptl_crystal_size_min 0.3
_refine_diff_density_max 0.152
_refine_diff_density_min -0.234
_refine_ls_extinction_method none
_refine_ls_goodness_of_fit_ref 1.032
_refine_ls_hydrogen_treatment constr
_refine_ls_matrix_type full
_refine_ls_number_parameters 209
_refine_ls_number_reflns 3395
_refine_ls_number_restraints 205
_refine_ls_restrained_S_all 1.011
_refine_ls_R_factor_all 0.0692
_refine_ls_R_factor_gt 0.0512
_refine_ls_shift/su_max 0.002
_refine_ls_shift/su_mean 0.000
_refine_ls_structure_factor_coef Fsqd
_refine_ls_weighting_details 'calc w = 1/[\s^2^(Fo^2^)+(0.0653P)^2^+0.5585P] where P = (Fo^2^+2Fc^2^)/3'
_refine_ls_weighting_scheme calc
_refine_ls_wR_factor_gt 0.1242
_refine_ls_wR_factor_ref 0.1387
_reflns_number_gt 2628
_reflns_number_total 3395
_reflns_threshold_expression I>2\s(I)
_cod_data_source_file bt6604.cif
_cod_data_source_block 3
_cod_original_sg_symbol_H-M 'P 21/n'
_cod_database_code 2205218
_cod_database_fobs_code 2205218

loop_
_symmetry_equiv_pos_as_xyz
'x, y, z'
'-x+1/2, y+1/2, -z+1/2'
'-x, -y, -z'
'x-1/2, -y-1/2, z-1/2'

loop_
_atom_site_label
_atom_site_fract_x
_atom_site_fract_y
_atom_site_fract_z
_atom_site_U_iso_or_equiv
_atom_site_adp_type
_atom_site_calc_flag
_atom_site_refinement_flags
_atom_site_occupancy
_atom_site_disorder_assembly
_atom_site_disorder_group
_atom_site_type_symbol
C1 0.73923(18) 0.14816(15) 0.19155(11) 0.0334(4) Uani d U 1 . . C
C2 0.79910(19) 0.11427(16) 0.26251(12) 0.0383(5) Uani d U 1 . . C
H2 0.8715 0.0631 0.2665 0.046 Uiso calc R 1 . . H
C3 0.73760(19) 0.16686(15) 0.33318(11) 0.0357(4) Uani d U 1 . . C
C4 0.63928(18) 0.23349(15) 0.30356(11) 0.0337(4) Uani d U 1 . . C
H4 0.5830 0.2779 0.3356 0.040 Uiso calc R 1 . . H
C5 0.63260(17) 0.22697(14) 0.21478(11) 0.0323(4) Uani d U 1 . . C
C6 0.54517(19) 0.28154(16) 0.16422(12) 0.0373(4) Uani d U 1 . . C
H6 0.5519 0.2702 0.1070 0.045 Uiso calc R 1 . . H
C7 0.44345(19) 0.35492(17) 0.18997(12) 0.0390(5) Uani d U 1 . . C
C8 0.3534(2) 0.41645(18) 0.20662(12) 0.0447(5) Uani d U 1 A . C
C9 0.7700(2) 0.11136(16) 0.10581(12) 0.0399(5) Uani d U 1 . . C
C10 0.8876(3) 0.0306(2) 0.10957(16) 0.0681(8) Uani d U 1 . . C
H10A 0.9073 0.0069 0.0540 0.082 Uiso calc R 1 . . H
H10B 0.8644 -0.0341 0.1423 0.082 Uiso calc R 1 . . H
H10C 0.9668 0.0671 0.1349 0.082 Uiso calc R 1 . . H
C11 0.6484(2) 0.0506(2) 0.06618(15) 0.0595(6) Uani d U 1 . . C
H11A 0.6694 0.0271 0.0108 0.071 Uiso calc R 1 . . H
H11B 0.5708 0.1004 0.0634 0.071 Uiso calc R 1 . . H
H11C 0.6276 -0.0145 0.0991 0.071 Uiso calc R 1 . . H
C12 0.8091(2) 0.20936(19) 0.05192(14) 0.0533(6) Uani d U 1 . . C
H12A 0.8282 0.1825 -0.0029 0.064 Uiso calc R 1 . . H
H12B 0.8892 0.2456 0.0763 0.064 Uiso calc R 1 . . H
H12C 0.7348 0.2625 0.0480 0.064 Uiso calc R 1 . . H
C13 0.7827(2) 0.14445(18) 0.42072(12) 0.0463(5) Uani d U 1 . . C
C14 0.9321(3) 0.1718(3) 0.43167(18) 0.0923(11) Uani d U 1 . . C
H14A 0.9625 0.1575 0.4885 0.111 Uiso calc R 1 . . H
H14B 0.9465 0.2500 0.4187 0.111 Uiso calc R 1 . . H
H14C 0.9832 0.1255 0.3949 0.111 Uiso calc R 1 . . H
C15 0.7635(3) 0.0215(2) 0.43883(16) 0.0772(9) Uani d U 1 . . C
H15A 0.7926 0.0061 0.4957 0.093 Uiso calc R 1 . . H
H15B 0.8172 -0.0226 0.4019 0.093 Uiso calc R 1 . . H
H15C 0.6684 0.0021 0.4304 0.093 Uiso calc R 1 . . H
C16 0.7044(3) 0.2128(2) 0.48019(14) 0.0673(7) Uani d U 1 . . C
H16A 0.7364 0.1961 0.5364 0.081 Uiso calc R 1 . . H
H16B 0.6087 0.1948 0.4736 0.081 Uiso calc R 1 . . H
H16C 0.7176 0.2917 0.4690 0.081 Uiso calc R 1 . . H
Si 0.21139(6) 0.50623(6) 0.23129(4) 0.0498(2) Uani d DU 1 . . Si
C17 0.2083(10) 0.5153(15) 0.3417(4) 0.095(3) Uani d PDU 0.542(19) A 1 C
H17D 0.1336 0.5628 0.3569 0.114 Uiso calc PR 0.542(19) A 1 H
H17E 0.2931 0.5470 0.3634 0.114 Uiso calc PR 0.542(19) A 1 H
H17F 0.1966 0.4412 0.3646 0.114 Uiso calc PR 0.542(19) A 1 H
C18 0.0579(10) 0.4378(10) 0.1904(8) 0.093(3) Uani d PDU 0.542(19) A 1 C
H18D 0.0605 0.4327 0.1307 0.112 Uiso calc PR 0.542(19) A 1 H
H18E -0.0208 0.4809 0.2052 0.112 Uiso calc PR 0.542(19) A 1 H
H18F 0.0522 0.3632 0.2136 0.112 Uiso calc PR 0.542(19) A 1 H
C19 0.2382(14) 0.6380(7) 0.1792(8) 0.093(4) Uani d PDU 0.542(19) A 1 C
H19D 0.2382 0.6256 0.1200 0.111 Uiso calc PR 0.542(19) A 1 H
H19E 0.3247 0.6693 0.1981 0.111 Uiso calc PR 0.542(19) A 1 H
H19F 0.1659 0.6895 0.1917 0.111 Uiso calc PR 0.542(19) A 1 H
C17A 0.2444(12) 0.5730(13) 0.3330(6) 0.078(3) Uani d PDU 0.458(19) A 2 C
H17A 0.2555 0.5158 0.3753 0.094 Uiso calc PR 0.458(19) A 2 H
H17B 0.1686 0.6209 0.3456 0.094 Uiso calc PR 0.458(19) A 2 H
H17C 0.3265 0.6175 0.3317 0.094 Uiso calc PR 0.458(19) A 2 H
C18A 0.0574(12) 0.4236(12) 0.2357(13) 0.103(4) Uani d PDU 0.458(19) A 2 C
H18A 0.0687 0.3675 0.2788 0.124 Uiso calc PR 0.458(19) A 2 H
H18B 0.0393 0.3871 0.1829 0.124 Uiso calc PR 0.458(19) A 2 H
H18C -0.0181 0.4721 0.2479 0.124 Uiso calc PR 0.458(19) A 2 H
C19A 0.1896(19) 0.6146(14) 0.1534(9) 0.116(6) Uani d PDU 0.458(19) A 2 C
H19A 0.2724 0.6580 0.1511 0.139 Uiso calc PR 0.458(19) A 2 H
H19B 0.1153 0.6633 0.1675 0.139 Uiso calc PR 0.458(19) A 2 H
H19C 0.1693 0.5805 0.0999 0.139 Uiso calc PR 0.458(19) A 2 H

loop_
_atom_site_aniso_label
_atom_site_aniso_U_11
_atom_site_aniso_U_22
_atom_site_aniso_U_33
_atom_site_aniso_U_12
_atom_site_aniso_U_13
_atom_site_aniso_U_23
C1 0.0305(9) 0.0304(9) 0.0391(11) 0.0008(7) 0.0002(8) 0.0003(8)
C2 0.0350(10) 0.0365(10) 0.0432(11) 0.0088(8) -0.0023(8) 0.0014(8)
C3 0.0372(10) 0.0334(10) 0.0359(10) -0.0002(8) -0.0054(8) -0.0012(8)
C4 0.0332(10) 0.0307(9) 0.0371(10) 0.0015(8) -0.0008(8) -0.0036(8)
C5 0.0302(9) 0.0284(9) 0.0378(10) -0.0004(7) -0.0022(8) 0.0015(8)
C6 0.0359(10) 0.0396(11) 0.0362(10) 0.0035(8) -0.0010(8) 0.0014(8)
C7 0.0354(10) 0.0436(11) 0.0373(11) 0.0034(9) -0.0065(8) 0.0040(8)
C8 0.0379(11) 0.0537(13) 0.0422(12) 0.0104(10) -0.0026(9) 0.0048(9)
C9 0.0425(11) 0.0393(11) 0.0383(11) 0.0066(8) 0.0061(8) 0.0008(8)
C10 0.0766(18) 0.0720(17) 0.0570(16) 0.0358(14) 0.0169(13) -0.0004(12)
C11 0.0684(16) 0.0619(15) 0.0491(14) -0.0126(12) 0.0111(11) -0.0184(11)
C12 0.0573(14) 0.0557(13) 0.0479(13) -0.0016(11) 0.0143(11) 0.0041(10)
C13 0.0524(13) 0.0479(12) 0.0375(11) 0.0071(10) -0.0089(9) -0.0010(9)
C14 0.0630(17) 0.148(3) 0.0636(18) -0.0017(18) -0.0293(14) -0.0079(18)
C15 0.128(3) 0.0534(15) 0.0489(15) 0.0185(15) -0.0100(15) 0.0110(11)
C16 0.096(2) 0.0695(16) 0.0353(12) 0.0244(15) -0.0048(12) -0.0017(11)
Si 0.0395(4) 0.0655(4) 0.0444(4) 0.0189(3) 0.0022(3) 0.0012(3)
C17 0.055(4) 0.180(11) 0.051(3) 0.017(6) 0.015(3) -0.009(4)
C18 0.046(3) 0.111(6) 0.122(8) 0.023(3) -0.014(5) -0.041(6)
C19 0.093(7) 0.063(4) 0.126(8) 0.043(4) 0.054(6) 0.012(4)
C17A 0.056(6) 0.110(8) 0.069(5) 0.042(5) 0.004(4) -0.020(5)
C18A 0.047(4) 0.112(7) 0.152(13) 0.012(4) 0.013(7) -0.018(8)
C19A 0.105(11) 0.151(11) 0.094(7) 0.089(8) 0.044(7) 0.064(8)

loop_
_atom_type_symbol
_atom_type_description
_atom_type_scat_dispersion_real
_atom_type_scat_dispersion_imag
_atom_type_scat_source
C C 0.0033 0.0016 'International Tables Vol C Tables 4.2.6.8 and 6.1.1.4'
H H 0.0000 0.0000 'International Tables Vol C Tables 4.2.6.8 and 6.1.1.4'
Si Si 0.0817 0.0704 'International Tables Vol C Tables 4.2.6.8 and 6.1.1.4'

loop_
_geom_angle_atom_site_label_1
_geom_angle_atom_site_label_2
_geom_angle_atom_site_label_3
_geom_angle
_geom_angle_publ_flag
C2 C1 C5 105.68(16) ?
C2 C1 C9 127.52(17) ?
C5 C1 C9 126.78(16) ?
C1 C2 C3 111.13(16) ?
C1 C2 H2 124.4 ?
C3 C2 H2 124.4 ?
C4 C3 C2 107.28(16) ?
C4 C3 C13 129.38(18) ?
C2 C3 C13 123.34(17) ?
C3 C4 C5 109.26(17) ?
C3 C4 H4 125.4 ?
C5 C4 H4 125.4 ?
C6 C5 C4 125.98(17) ?
C6 C5 C1 127.35(18) ?
C4 C5 C1 106.66(15) ?
C5 C6 C7 124.98(18) ?
C5 C6 H6 117.5 ?
C7 C6 H6 117.5 ?
C8 C7 C6 175.6(2) y
C7 C8 Si 177.9(2) y
C1 C9 C10 109.63(17) ?
C1 C9 C12 111.77(16) ?
C10 C9 C12 107.64(19) ?
C1 C9 C11 110.12(17) ?
C10 C9 C11 107.62(19) ?
C12 C9 C11 109.94(18) ?
C9 C10 H10A 109.5 ?
C9 C10 H10B 109.5 ?
H10A C10 H10B 109.5 ?
C9 C10 H10C 109.5 ?
H10A C10 H10C 109.5 ?
H10B C10 H10C 109.5 ?
C9 C11 H11A 109.5 ?
C9 C11 H11B 109.5 ?
H11A C11 H11B 109.5 ?
C9 C11 H11C 109.5 ?
H11A C11 H11C 109.5 ?
H11B C11 H11C 109.5 ?
C9 C12 H12A 109.5 ?
C9 C12 H12B 109.5 ?
H12A C12 H12B 109.5 ?
C9 C12 H12C 109.5 ?
H12A C12 H12C 109.5 ?
H12B C12 H12C 109.5 ?
C3 C13 C16 111.72(17) ?
C3 C13 C14 108.8(2) ?
C16 C13 C14 109.4(2) ?
C3 C13 C15 108.90(18) ?
C16 C13 C15 109.5(2) ?
C14 C13 C15 108.5(2) ?
C13 C14 H14A 109.5 ?
C13 C14 H14B 109.5 ?
H14A C14 H14B 109.5 ?
C13 C14 H14C 109.5 ?
H14A C14 H14C 109.5 ?
H14B C14 H14C 109.5 ?
C13 C15 H15A 109.5 ?
C13 C15 H15B 109.5 ?
H15A C15 H15B 109.5 ?
C13 C15 H15C 109.5 ?
H15A C15 H15C 109.5 ?
H15B C15 H15C 109.5 ?
C13 C16 H16A 109.5 ?
C13 C16 H16B 109.5 ?
H16A C16 H16B 109.5 ?
C13 C16 H16C 109.5 ?
H16A C16 H16C 109.5 ?
H16B C16 H16C 109.5 ?
C17 Si C19 114.8(5) ?
C19A Si C18A 109.9(6) ?
C17 Si C18 109.9(4) ?
C19 Si C18 111.0(4) ?
C17 Si C8 107.4(4) ?
C19 Si C8 106.4(4) ?
C19A Si C8 109.8(5) ?
C18A Si C8 109.9(5) ?
C18 Si C8 106.9(4) ?
C19A Si C17A 108.8(6) ?
C18A Si C17A 108.4(5) ?
C8 Si C17A 110.0(3) ?
Si C17 H17D 109.5 ?
Si C17 H17E 109.5 ?
H17D C17 H17E 109.5 ?
Si C17 H17F 109.5 ?
H17D C17 H17F 109.5 ?
H17E C17 H17F 109.5 ?
Si C18 H18D 109.5 ?
Si C18 H18E 109.5 ?
H18D C18 H18E 109.5 ?
Si C18 H18F 109.5 ?
H18D C18 H18F 109.5 ?
H18E C18 H18F 109.5 ?
Si C19 H19D 109.5 ?
Si C19 H19E 109.5 ?
H19D C19 H19E 109.5 ?
Si C19 H19F 109.5 ?
H19D C19 H19F 109.5 ?
H19E C19 H19F 109.5 ?
Si C17A H17A 109.5 ?
Si C17A H17B 109.5 ?
H17A C17A H17B 109.5 ?
Si C17A H17C 109.5 ?
H17A C17A H17C 109.5 ?
H17B C17A H17C 109.5 ?
Si C18A H18A 109.5 ?
Si C18A H18B 109.5 ?
H18A C18A H18B 109.5 ?
Si C18A H18C 109.5 ?
H18A C18A H18C 109.5 ?
H18B C18A H18C 109.5 ?
Si C19A H19A 109.5 ?
Si C19A H19B 109.5 ?
H19A C19A H19B 109.5 ?
Si C19A H19C 109.5 ?
H19A C19A H19C 109.5 ?
H19B C19A H19C 109.5 ?

loop_
_geom_bond_atom_site_label_1
_geom_bond_atom_site_label_2
_geom_bond_distance
_geom_bond_publ_flag
C1 C2 1.345(3) y
C1 C5 1.488(2) y
C1 C9 1.514(3) ?
C2 C3 1.474(3) y
C2 H2 0.9500 ?
C3 C4 1.342(2) y
C3 C13 1.506(3) ?
C4 C5 1.452(3) y
C4 H4 0.9500 ?
C5 C6 1.348(2) y
C6 C7 1.424(3) y
C6 H6 0.9500 ?
C7 C8 1.205(3) y
C8 Si 1.841(2) ?
C9 C10 1.525(3) ?
C9 C12 1.536(3) ?
C9 C11 1.536(3) ?
C10 H10A 0.9800 ?
C10 H10B 0.9800 ?
C10 H10C 0.9800 ?
C11 H11A 0.9800 ?
C11 H11B 0.9800 ?
C11 H11C 0.9800 ?
C12 H12A 0.9800 ?
C12 H12B 0.9800 ?
C12 H12C 0.9800 ?
C13 C16 1.516(3) ?
C13 C14 1.528(3) ?
C13 C15 1.528(3) ?
C14 H14A 0.9800 ?
C14 H14B 0.9800 ?
C14 H14C 0.9800 ?
C15 H15A 0.9800 ?
C15 H15B 0.9800 ?
C15 H15C 0.9800 ?
C16 H16A 0.9800 ?
C16 H16B 0.9800 ?
C16 H16C 0.9800 ?
Si C17 1.810(7) ?
Si C19 1.829(8) ?
Si C19A 1.833(9) ?
Si C18A 1.835(9) ?
Si C18 1.839(7) ?
Si C17A 1.865(8) ?
C17 H17D 0.9800 ?
C17 H17E 0.9800 ?
C17 H17F 0.9800 ?
C18 H18D 0.9800 ?
C18 H18E 0.9800 ?
C18 H18F 0.9800 ?
C19 H19D 0.9800 ?
C19 H19E 0.9800 ?
C19 H19F 0.9800 ?
C17A H17A 0.9800 ?
C17A H17B 0.9800 ?
C17A H17C 0.9800 ?
C18A H18A 0.9800 ?
C18A H18B 0.9800 ?
C18A H18C 0.9800 ?
C19A H19A 0.9800 ?
C19A H19B 0.9800 ?
C19A H19C 0.9800 ?

loop_
_geom_torsion_atom_site_label_1
_geom_torsion_atom_site_label_2
_geom_torsion_atom_site_label_3
_geom_torsion_atom_site_label_4
_geom_torsion
C5 C1 C2 C3 0.0(2)
C9 C1 C2 C3 -178.14(18)
C1 C2 C3 C4 -0.1(2)
C1 C2 C3 C13 179.55(18)
C2 C3 C4 C5 0.2(2)
C13 C3 C4 C5 -179.43(19)
C3 C4 C5 C6 179.24(18)
C3 C4 C5 C1 -0.2(2)
C2 C1 C5 C6 -179.29(19)
C9 C1 C5 C6 -1.2(3)
C2 C1 C5 C4 0.1(2)
C9 C1 C5 C4 178.25(17)
C4 C5 C6 C7 -0.3(3)
C1 C5 C6 C7 178.96(18)
C2 C1 C9 C10 -2.6(3)
C5 C1 C9 C10 179.66(19)
C2 C1 C9 C12 -121.9(2)
C5 C1 C9 C12 60.4(3)
C2 C1 C9 C11 115.6(2)
C5 C1 C9 C11 -62.1(2)
C4 C3 C13 C16 -2.3(3)
C2 C3 C13 C16 178.2(2)
C4 C3 C13 C14 -123.2(3)
C2 C3 C13 C14 57.3(3)
C4 C3 C13 C15 118.7(2)
C2 C3 C13 C15 -60.8(3)
